data_7157857
loop_
_publ_author_name
'Babu, Sheba Ann'
'A R, Rajalekshmi'
'P R, Nitha'
'Omanakuttan, Vishnu K.'
'P, Rahul'
'Varughese, Sunil'
'John, Jubi'

_publ_section_title
;
 Unprecedented access to functionalized pyrrolo[2,1-<i>a</i>]isoquinolines
 from the domino reaction of isoquinolinium ylides and electrophilic
 benzannulated heterocycles.
;
_journal_issue 8
_journal_name_full 'Organic &amp; biomolecular chemistry'
_journal_page_first 1807
_journal_page_last 1817
_journal_paper_doi 10.1039/d1ob00005e
_journal_volume 19
_journal_year 2021
_chemical_formula_moiety 'C26 H18 Br N3 O2 S'
_chemical_formula_sum 'C26 H18 Br N3 O2 S'
_chemical_formula_weight 516.40
_space_group_crystal_system triclinic
_space_group_IT_number 2
_space_group_name_Hall '-P 1'
_space_group_name_H-M_alt 'P -1'
_atom_sites_solution_hydrogens geom
_audit_creation_date 2020-11-03
_audit_creation_method
;
Olex2 1.3
(compiled 2020.07.31 svn.rc2a77460 for OlexSys, GUI svn.r6145)
;
_audit_update_record
;
2020-11-03 deposited with the CCDC.	2021-01-22 downloaded from the CCDC.
;
_cell_angle_alpha 64.87(5)
_cell_angle_beta 73.59(6)
_cell_angle_gamma 66.24(5)
_cell_formula_units_Z 2
_cell_length_a 10.479(6)
_cell_length_b 11.171(5)
_cell_length_c 12.250(6)
_cell_measurement_reflns_used 1309
_cell_measurement_temperature 298
_cell_measurement_theta_max 27.5
_cell_measurement_theta_min 3.0
_cell_volume 1177.4(12)
_computing_molecular_graphics 'Olex2 1.3 (Dolomanov et al., 2009)'
_computing_publication_material 'Olex2 1.3 (Dolomanov et al., 2009)'
_computing_structure_refinement 'SHELXL 2018/3 (Sheldrick, 2015)'
_diffrn_ambient_temperature 298
_diffrn_measured_fraction_theta_full 0.977
_diffrn_measured_fraction_theta_max 0.975
_diffrn_measurement_device_type 'Rigaku Saturn 724+ HG'
_diffrn_measurement_method '\w scans'
_diffrn_radiation_monochromator graphite
_diffrn_radiation_type MoK\a
_diffrn_radiation_wavelength 0.71073
_diffrn_reflns_av_R_equivalents 0.0495
_diffrn_reflns_av_unetI/netI 0.0897
_diffrn_reflns_Laue_measured_fraction_full 0.977
_diffrn_reflns_Laue_measured_fraction_max 0.975
_diffrn_reflns_limit_h_max 11
_diffrn_reflns_limit_h_min -12
_diffrn_reflns_limit_k_max 7
_diffrn_reflns_limit_k_min -13
_diffrn_reflns_limit_l_max 14
_diffrn_reflns_limit_l_min -14
_diffrn_reflns_number 9288
_diffrn_reflns_point_group_measured_fraction_full 0.977
_diffrn_reflns_point_group_measured_fraction_max 0.975
_diffrn_reflns_theta_full 25.242
_diffrn_reflns_theta_max 25.500
_diffrn_reflns_theta_min 3.016
_diffrn_source_current 40.0
_diffrn_source_power 2.0
_diffrn_source_voltage 50.0
_exptl_absorpt_coefficient_mu 1.863
_exptl_absorpt_correction_T_max 0.982
_exptl_absorpt_correction_T_min 0.901
_exptl_absorpt_correction_type empirical
_exptl_absorpt_process_details 'Jacobson, Unpublished Results'
_exptl_crystal_colour 'clear colourless'
_exptl_crystal_colour_lustre clear
_exptl_crystal_colour_primary colourless
_exptl_crystal_density_diffrn 1.456
_exptl_crystal_density_method 'not measured'
_exptl_crystal_description block
_exptl_crystal_F_000 524
_exptl_crystal_size_max 0.22
_exptl_crystal_size_mid 0.2
_exptl_crystal_size_min 0.18
_refine_diff_density_max 0.376
_refine_diff_density_min -0.400
_refine_diff_density_rms 0.051
_refine_ls_extinction_method none
_refine_ls_goodness_of_fit_ref 1.070
_refine_ls_hydrogen_treatment constr
_refine_ls_matrix_type full
_refine_ls_number_parameters 304
_refine_ls_number_reflns 4280
_refine_ls_number_restraints 0
_refine_ls_restrained_S_all 1.070
_refine_ls_R_factor_all 0.1614
_refine_ls_R_factor_gt 0.0729
_refine_ls_shift/su_max 0.001
_refine_ls_shift/su_mean 0.000
_refine_ls_structure_factor_coef Fsqd
_refine_ls_weighting_details 'w=1/[\s^2^(Fo^2^)+(0.0627P)^2^] where P=(Fo^2^+2Fc^2^)/3'
_refine_ls_weighting_scheme calc
_refine_ls_wR_factor_gt 0.1374
_refine_ls_wR_factor_ref 0.1722
_reflns_Friedel_coverage 0.000
_reflns_number_gt 2055
_reflns_number_total 4280
_reflns_threshold_expression 'I > 2\s(I)'
_cod_data_source_file d1ob00005e2.cif
_cod_data_source_block datam
_cod_depositor_comments 'Adding full bibliography for 7157857--7157858.cif.'
_cod_original_cell_volume 1177.5(12)
_cod_database_code 7157857
_shelx_shelxl_version_number 2018/3
_shelx_space_group_comment
;
The symmetry employed for this shelxl refinement is uniquely defined
by the following loop, which should always be used as a source of
symmetry information in preference to the above space-group names.
They are only intended as comments.
;
_shelx_estimated_absorpt_t_max 0.730
_shelx_estimated_absorpt_t_min 0.685
_olex2_refinement_description
;
1. Fixed Uiso
 At 1.2 times of:
  All C(H) groups, All N(H) groups
 At 1.5 times of:
  All C(H,H,H) groups
2. Others
 Sof(Br1A)=1-FVAR(1)
 Sof(Br1)=FVAR(1)
3.a Aromatic/amide H refined with riding coordinates:
 N22(H22), C5(H5), C6(H6), C7(H7), C8(H8), C9(H9), C10(H10), C12(H12),
 C17(H17), C19(H19), C20(H20), C27(H27), C28(H28), C30(H30), C31(H31)
3.b Idealised Me refined as rotating group:
 C32(H32A,H32B,H32C)
;
_olex2_submission_special_instructions 'No special instructions were received'

loop_
_space_group_symop_operation_xyz
'x, y, z'
'-x, -y, -z'

loop_
_atom_site_label
_atom_site_type_symbol
_atom_site_fract_x
_atom_site_fract_y
_atom_site_fract_z
_atom_site_U_iso_or_equiv
_atom_site_adp_type
_atom_site_occupancy
_atom_site_site_symmetry_order
_atom_site_calc_flag
_atom_site_refinement_flags_posn
_atom_site_refinement_flags_adp
_atom_site_refinement_flags_occupancy
_atom_site_disorder_assembly
_atom_site_disorder_group
S23 S 0.41495(15) 0.38233(13) 0.43787(11) 0.0580(4) Uani 1 1 d . . . . .
O24 O 0.3512(4) 0.2838(3) 0.4516(3) 0.0724(11) Uani 1 1 d . . . . .
O25 O 0.5015(4) 0.3500(3) 0.5262(3) 0.0663(10) Uani 1 1 d . . . . .
N1 N 0.3108(5) 0.9508(4) 0.3506(5) 0.0666(12) Uani 1 1 d . . . . .
N15 N 0.5168(7) 1.1193(6) 0.1015(6) 0.129(2) Uani 1 1 d . . . . .
N22 N 0.2883(4) 0.5301(4) 0.4413(3) 0.0530(11) Uani 1 1 d . . . . .
H22 H 0.287915 0.566271 0.491004 0.064 Uiso 1 1 calc R U . . .
C2 C 0.2238(5) 0.8668(4) 0.3947(5) 0.0549(13) Uani 1 1 d . . . . .
C3 C 0.1529(6) 0.8443(5) 0.5169(5) 0.0565(14) Uani 1 1 d . . . . .
C4 C 0.1840(6) 0.8951(5) 0.5909(5) 0.0681(15) Uani 1 1 d . . . . .
C5 C 0.2801(7) 0.9741(6) 0.5390(7) 0.0834(19) Uani 1 1 d . . . . .
H5 H 0.302086 1.006174 0.587842 0.100 Uiso 1 1 calc R U . . .
C6 C 0.3375(6) 1.0019(5) 0.4250(7) 0.0772(18) Uani 1 1 d . . . . .
H6 H 0.396374 1.056180 0.393325 0.093 Uiso 1 1 calc R U . . .
C7 C 0.0513(6) 0.7772(5) 0.5649(5) 0.0632(15) Uani 1 1 d . . . . .
H7 H 0.027397 0.745884 0.516681 0.076 Uiso 1 1 calc R U . . .
C8 C -0.0130(6) 0.7574(5) 0.6818(5) 0.0782(18) Uani 1 1 d . . . . .
H8 H -0.080518 0.712862 0.711785 0.094 Uiso 1 1 calc R U . . .
C9 C 0.0200(9) 0.8024(7) 0.7574(6) 0.098(2) Uani 1 1 d . . . . .
H9 H -0.022827 0.786030 0.837623 0.117 Uiso 1 1 calc R U . . .
C10 C 0.1168(8) 0.8710(7) 0.7109(7) 0.092(2) Uani 1 1 d . . . . .
H10 H 0.138558 0.902519 0.760261 0.110 Uiso 1 1 calc R U . . .
C11 C 0.3643(6) 0.9636(6) 0.2301(6) 0.0778(17) Uani 1 1 d . . . . .
C12 C 0.3161(6) 0.8885(5) 0.1985(5) 0.0729(17) Uani 1 1 d . . . . .
H12 H 0.337167 0.879568 0.122695 0.087 Uiso 1 1 calc R U . . .
C13 C 0.2299(6) 0.8269(5) 0.2976(5) 0.0567(14) Uani 1 1 d . . . . .
C14 C 0.4495(8) 1.0483(7) 0.1597(7) 0.104(2) Uani 1 1 d . . . . .
C16 C 0.1510(6) 0.7419(5) 0.2971(4) 0.0549(13) Uani 1 1 d . . . . .
C17 C 0.0462(6) 0.8063(6) 0.2233(5) 0.0731(16) Uani 1 1 d . . . . .
H17 H 0.028503 0.900129 0.174362 0.088 Uiso 1 1 calc R U . . .
C18 C -0.0326(6) 0.7340(7) 0.2208(6) 0.0826(18) Uani 1 1 d . . . . .
C19 C -0.0078(6) 0.5949(6) 0.2922(5) 0.0736(16) Uani 1 1 d . . . . .
H19 H -0.061765 0.546504 0.291426 0.088 Uiso 1 1 calc R U . . .
C20 C 0.0975(6) 0.5283(5) 0.3645(4) 0.0609(14) Uani 1 1 d . . . . .
H20 H 0.113713 0.434695 0.413555 0.073 Uiso 1 1 calc R U . . .
C21 C 0.1808(5) 0.5990(5) 0.3656(4) 0.0482(12) Uani 1 1 d . . . . .
C26 C 0.5139(6) 0.4202(5) 0.2933(4) 0.0574(14) Uani 1 1 d . . . . .
C27 C 0.5862(6) 0.5138(6) 0.2564(5) 0.0776(18) Uani 1 1 d . . . . .
H27 H 0.578510 0.560113 0.306845 0.093 Uiso 1 1 calc R U . . .
C28 C 0.6691(7) 0.5384(7) 0.1456(6) 0.090(2) Uani 1 1 d . . . . .
H28 H 0.716708 0.602022 0.121601 0.108 Uiso 1 1 calc R U . . .
C29 C 0.6833(7) 0.4710(8) 0.0695(5) 0.0866(19) Uani 1 1 d . . . . .
C30 C 0.6107(7) 0.3790(7) 0.1064(5) 0.0856(19) Uani 1 1 d . . . . .
H30 H 0.618561 0.333181 0.055515 0.103 Uiso 1 1 calc R U . . .
C31 C 0.5265(6) 0.3530(5) 0.2167(5) 0.0732(17) Uani 1 1 d . . . . .
H31 H 0.478128 0.290248 0.239755 0.088 Uiso 1 1 calc R U . . .
C32 C 0.7794(8) 0.4975(8) -0.0516(5) 0.135(3) Uani 1 1 d . . . . .
H32A H 0.787284 0.433523 -0.088209 0.203 Uiso 1 1 calc R U . . .
H32B H 0.870942 0.483822 -0.037999 0.203 Uiso 1 1 calc R U . . .
H32C H 0.740602 0.591734 -0.104933 0.203 Uiso 1 1 calc R U . . .
Br1 Br -0.1703(2) 0.83094(11) 0.1108(3) 0.1300(10) Uani 0.865(6) 1 d . . P A 1
Br1A Br -0.2194(8) 0.8205(8) 0.1873(11) 0.104(3) Uiso 0.135(6) 1 d . . P A 2

loop_
_atom_site_aniso_label
_atom_site_aniso_U_11
_atom_site_aniso_U_22
_atom_site_aniso_U_33
_atom_site_aniso_U_23
_atom_site_aniso_U_13
_atom_site_aniso_U_12
S23 0.0704(11) 0.0420(7) 0.0674(8) -0.0170(7) -0.0187(7) -0.0202(7)
O24 0.086(3) 0.046(2) 0.096(2) -0.0222(19) -0.018(2) -0.031(2)
O25 0.084(3) 0.052(2) 0.067(2) -0.0154(18) -0.0358(19) -0.016(2)
N1 0.061(3) 0.042(3) 0.098(3) -0.022(3) -0.023(3) -0.013(2)
N15 0.121(6) 0.107(5) 0.169(6) -0.058(4) 0.026(5) -0.069(4)
N22 0.069(3) 0.040(2) 0.057(2) -0.022(2) -0.018(2) -0.013(2)
C2 0.050(4) 0.033(3) 0.082(4) -0.017(3) -0.020(3) -0.011(3)
C3 0.058(4) 0.037(3) 0.075(4) -0.022(3) -0.022(3) -0.005(3)
C4 0.066(4) 0.048(3) 0.092(4) -0.028(3) -0.032(3) -0.001(3)
C5 0.093(6) 0.066(4) 0.111(5) -0.041(4) -0.048(4) -0.012(4)
C6 0.071(5) 0.052(3) 0.133(5) -0.035(4) -0.040(4) -0.024(3)
C7 0.076(4) 0.056(3) 0.065(3) -0.029(3) -0.006(3) -0.022(3)
C8 0.089(5) 0.057(3) 0.076(4) -0.025(3) -0.002(4) -0.016(3)
C9 0.123(7) 0.070(4) 0.078(4) -0.031(4) -0.025(4) 0.002(4)
C10 0.108(6) 0.072(4) 0.102(5) -0.053(4) -0.040(4) 0.004(4)
C11 0.064(5) 0.055(4) 0.109(5) -0.016(4) -0.010(4) -0.029(3)
C12 0.079(5) 0.056(3) 0.079(4) -0.016(3) -0.008(3) -0.029(3)
C13 0.058(4) 0.041(3) 0.071(3) -0.021(3) -0.018(3) -0.009(3)
C14 0.097(6) 0.074(4) 0.144(6) -0.043(5) 0.005(5) -0.041(5)
C16 0.062(4) 0.044(3) 0.064(3) -0.019(3) -0.014(3) -0.019(3)
C17 0.084(5) 0.054(3) 0.088(4) -0.026(3) -0.032(3) -0.013(3)
C18 0.063(5) 0.079(4) 0.121(5) -0.053(4) -0.039(4) -0.001(4)
C19 0.063(5) 0.079(4) 0.099(4) -0.042(4) -0.019(3) -0.027(4)
C20 0.069(4) 0.058(3) 0.066(3) -0.025(3) -0.008(3) -0.029(3)
C21 0.052(4) 0.051(3) 0.049(3) -0.021(3) -0.009(2) -0.020(3)
C26 0.058(4) 0.058(3) 0.066(3) -0.031(3) -0.013(3) -0.015(3)
C27 0.092(5) 0.093(4) 0.072(4) -0.035(3) -0.005(3) -0.052(4)
C28 0.089(5) 0.120(5) 0.082(4) -0.038(4) 0.006(4) -0.064(5)
C29 0.070(5) 0.117(6) 0.070(4) -0.039(4) -0.008(3) -0.022(4)
C30 0.094(6) 0.099(5) 0.076(4) -0.047(4) -0.015(4) -0.024(4)
C31 0.086(5) 0.067(4) 0.081(4) -0.029(3) -0.024(4) -0.026(3)
C32 0.112(7) 0.197(8) 0.085(5) -0.053(5) 0.012(4) -0.051(6)
Br1 0.1192(15) 0.1139(8) 0.174(2) -0.0401(8) -0.0974(15) -0.0143(7)

loop_
_atom_type_symbol
_atom_type_description
_atom_type_scat_dispersion_real
_atom_type_scat_dispersion_imag
_atom_type_scat_source
C C 0.0033 0.0016 'International Tables Vol C Tables 4.2.6.8 and 6.1.1.4'
H H 0.0000 0.0000 'International Tables Vol C Tables 4.2.6.8 and 6.1.1.4'
Br Br -0.2901 2.4595 'International Tables Vol C Tables 4.2.6.8 and 6.1.1.4'
N N 0.0061 0.0033 'International Tables Vol C Tables 4.2.6.8 and 6.1.1.4'
O O 0.0106 0.0060 'International Tables Vol C Tables 4.2.6.8 and 6.1.1.4'
S S 0.1246 0.1234 'International Tables Vol C Tables 4.2.6.8 and 6.1.1.4'

loop_
_geom_angle_atom_site_label_1
_geom_angle_atom_site_label_2
_geom_angle_atom_site_label_3
_geom_angle
_geom_angle_site_symmetry_1
_geom_angle_site_symmetry_3
_geom_angle_publ_flag
O24 S23 O25 119.7(2) . . ?
O24 S23 N22 108.5(2) . . ?
O24 S23 C26 108.2(2) . . ?
O25 S23 N22 104.5(2) . . ?
O25 S23 C26 108.3(2) . . ?
N22 S23 C26 106.9(2) . . ?
C6 N1 C2 121.8(5) . . ?
C11 N1 C2 108.5(4) . . ?
C11 N1 C6 129.6(5) . . ?
S23 N22 H22 118.7 . . ?
C21 N22 S23 122.5(3) . . ?
C21 N22 H22 118.7 . . ?
N1 C2 C3 117.8(5) . . ?
N1 C2 C13 105.9(5) . . ?
C13 C2 C3 136.3(5) . . ?
C4 C3 C2 118.9(5) . . ?
C7 C3 C2 122.6(5) . . ?
C7 C3 C4 118.5(5) . . ?
C3 C4 C5 118.9(5) . . ?
C10 C4 C3 119.0(6) . . ?
C10 C4 C5 122.1(6) . . ?
C4 C5 H5 119.1 . . ?
C6 C5 C4 121.8(5) . . ?
C6 C5 H5 119.1 . . ?
N1 C6 H6 119.8 . . ?
C5 C6 N1 120.5(5) . . ?
C5 C6 H6 119.8 . . ?
C3 C7 H7 119.7 . . ?
C8 C7 C3 120.6(5) . . ?
C8 C7 H7 119.7 . . ?
C7 C8 H8 119.2 . . ?
C7 C8 C9 121.6(6) . . ?
C9 C8 H8 119.2 . . ?
C8 C9 H9 120.8 . . ?
C10 C9 C8 118.5(6) . . ?
C10 C9 H9 120.8 . . ?
C4 C10 H10 119.1 . . ?
C9 C10 C4 121.7(6) . . ?
C9 C10 H10 119.1 . . ?
N1 C11 C14 121.4(6) . . ?
C12 C11 N1 108.6(5) . . ?
C12 C11 C14 129.9(7) . . ?
C11 C12 H12 125.5 . . ?
C11 C12 C13 109.0(5) . . ?
C13 C12 H12 125.5 . . ?
C2 C13 C16 126.7(5) . . ?
C12 C13 C2 108.0(5) . . ?
C12 C13 C16 125.2(5) . . ?
N15 C14 C11 178.7(9) . . ?
C17 C16 C13 118.6(5) . . ?
C17 C16 C21 118.6(5) . . ?
C21 C16 C13 122.8(5) . . ?
C16 C17 H17 119.4 . . ?
C18 C17 C16 121.3(5) . . ?
C18 C17 H17 119.4 . . ?
C17 C18 Br1 118.0(5) . . ?
C17 C18 Br1A 122.8(5) . . ?
C19 C18 C17 120.3(6) . . ?
C19 C18 Br1 121.7(5) . . ?
C19 C18 Br1A 111.0(6) . . ?
C18 C19 H19 120.4 . . ?
C20 C19 C18 119.3(5) . . ?
C20 C19 H19 120.4 . . ?
C19 C20 H20 119.4 . . ?
C19 C20 C21 121.1(5) . . ?
C21 C20 H20 119.4 . . ?
C16 C21 N22 119.8(4) . . ?
C20 C21 N22 120.8(4) . . ?
C20 C21 C16 119.3(5) . . ?
C27 C26 S23 120.0(4) . . ?
C31 C26 S23 121.0(4) . . ?
C31 C26 C27 118.9(5) . . ?
C26 C27 H27 120.0 . . ?
C28 C27 C26 120.1(5) . . ?
C28 C27 H27 120.0 . . ?
C27 C28 H28 119.3 . . ?
C27 C28 C29 121.3(6) . . ?
C29 C28 H28 119.3 . . ?
C28 C29 C32 120.2(7) . . ?
C30 C29 C28 118.2(6) . . ?
C30 C29 C32 121.6(6) . . ?
C29 C30 H30 119.2 . . ?
C29 C30 C31 121.6(5) . . ?
C31 C30 H30 119.2 . . ?
C26 C31 H31 120.1 . . ?
C30 C31 C26 119.9(5) . . ?
C30 C31 H31 120.1 . . ?
C29 C32 H32A 109.5 . . ?
C29 C32 H32B 109.5 . . ?
C29 C32 H32C 109.5 . . ?
H32A C32 H32B 109.5 . . ?
H32A C32 H32C 109.5 . . ?
H32B C32 H32C 109.5 . . ?

loop_
_geom_bond_atom_site_label_1
_geom_bond_atom_site_label_2
_geom_bond_distance
_geom_bond_site_symmetry_2
_geom_bond_publ_flag
S23 O24 1.435(3) . ?
S23 O25 1.443(3) . ?
S23 N22 1.658(4) . ?
S23 C26 1.752(5) . ?
N1 C2 1.408(6) . ?
N1 C6 1.396(6) . ?
N1 C11 1.390(7) . ?
N15 C14 1.149(7) . ?
N22 H22 0.8600 . ?
N22 C21 1.417(6) . ?
C2 C3 1.434(6) . ?
C2 C13 1.415(6) . ?
C3 C4 1.416(7) . ?
C3 C7 1.398(7) . ?
C4 C5 1.441(8) . ?
C4 C10 1.400(8) . ?
C5 H5 0.9300 . ?
C5 C6 1.311(7) . ?
C6 H6 0.9300 . ?
C7 H7 0.9300 . ?
C7 C8 1.363(6) . ?
C8 H8 0.9300 . ?
C8 C9 1.395(8) . ?
C9 H9 0.9300 . ?
C9 C10 1.368(9) . ?
C10 H10 0.9300 . ?
C11 C12 1.357(7) . ?
C11 C14 1.410(9) . ?
C12 H12 0.9300 . ?
C12 C13 1.391(7) . ?
C13 C16 1.492(6) . ?
C16 C17 1.383(7) . ?
C16 C21 1.399(6) . ?
C17 H17 0.9300 . ?
C17 C18 1.382(7) . ?
C18 C19 1.377(8) . ?
C18 Br1 1.916(6) . ?
C18 Br1A 1.877(10) . ?
C19 H19 0.9300 . ?
C19 C20 1.374(7) . ?
C20 H20 0.9300 . ?
C20 C21 1.399(6) . ?
C26 C27 1.384(7) . ?
C26 C31 1.382(6) . ?
C27 H27 0.9300 . ?
C27 C28 1.372(7) . ?
C28 H28 0.9300 . ?
C28 C29 1.374(8) . ?
C29 C30 1.371(8) . ?
C29 C32 1.526(8) . ?
C30 H30 0.9300 . ?
C30 C31 1.374(7) . ?
C31 H31 0.9300 . ?
C32 H32A 0.9600 . ?
C32 H32B 0.9600 . ?
C32 H32C 0.9600 . ?

loop_
_geom_torsion_atom_site_label_1
_geom_torsion_atom_site_label_2
_geom_torsion_atom_site_label_3
_geom_torsion_atom_site_label_4
_geom_torsion
_geom_torsion_site_symmetry_1
_geom_torsion_site_symmetry_2
_geom_torsion_site_symmetry_3
_geom_torsion_site_symmetry_4
_geom_torsion_publ_flag
S23 N22 C21 C16 -129.7(4) . . . . ?
S23 N22 C21 C20 54.6(6) . . . . ?
S23 C26 C27 C28 176.8(5) . . . . ?
S23 C26 C31 C30 -176.6(5) . . . . ?
O24 S23 N22 C21 -52.2(4) . . . . ?
O24 S23 C26 C27 179.7(5) . . . . ?
O24 S23 C26 C31 -3.3(5) . . . . ?
O25 S23 N22 C21 179.1(3) . . . . ?
O25 S23 C26 C27 -49.1(5) . . . . ?
O25 S23 C26 C31 127.8(4) . . . . ?
N1 C2 C3 C4 -6.1(7) . . . . ?
N1 C2 C3 C7 172.1(5) . . . . ?
N1 C2 C13 C12 -1.2(6) . . . . ?
N1 C2 C13 C16 -177.4(5) . . . . ?
N1 C11 C12 C13 0.4(7) . . . . ?
N22 S23 C26 C27 63.0(5) . . . . ?
N22 S23 C26 C31 -120.0(4) . . . . ?
C2 N1 C6 C5 -0.8(8) . . . . ?
C2 N1 C11 C12 -1.2(6) . . . . ?
C2 N1 C11 C14 176.6(6) . . . . ?
C2 C3 C4 C5 3.2(7) . . . . ?
C2 C3 C4 C10 -178.9(5) . . . . ?
C2 C3 C7 C8 179.7(5) . . . . ?
C2 C13 C16 C17 111.3(6) . . . . ?
C2 C13 C16 C21 -70.4(7) . . . . ?
C3 C2 C13 C12 177.7(5) . . . . ?
C3 C2 C13 C16 1.5(9) . . . . ?
C3 C4 C5 C6 1.2(9) . . . . ?
C3 C4 C10 C9 -1.4(9) . . . . ?
C3 C7 C8 C9 -0.2(8) . . . . ?
C4 C3 C7 C8 -2.1(8) . . . . ?
C4 C5 C6 N1 -2.4(9) . . . . ?
C5 C4 C10 C9 176.5(6) . . . . ?
C6 N1 C2 C3 5.1(7) . . . . ?
C6 N1 C2 C13 -175.8(4) . . . . ?
C6 N1 C11 C12 175.8(5) . . . . ?
C6 N1 C11 C14 -6.4(9) . . . . ?
C7 C3 C4 C5 -175.1(5) . . . . ?
C7 C3 C4 C10 2.9(7) . . . . ?
C7 C8 C9 C10 1.7(9) . . . . ?
C8 C9 C10 C4 -0.9(10) . . . . ?
C10 C4 C5 C6 -176.7(6) . . . . ?
C11 N1 C2 C3 -177.7(4) . . . . ?
C11 N1 C2 C13 1.5(6) . . . . ?
C11 N1 C6 C5 -177.4(6) . . . . ?
C11 C12 C13 C2 0.5(6) . . . . ?
C11 C12 C13 C16 176.7(5) . . . . ?
C12 C13 C16 C17 -64.2(7) . . . . ?
C12 C13 C16 C21 114.1(6) . . . . ?
C13 C2 C3 C4 175.1(5) . . . . ?
C13 C2 C3 C7 -6.7(9) . . . . ?
C13 C16 C17 C18 -178.6(5) . . . . ?
C13 C16 C21 N22 1.3(7) . . . . ?
C13 C16 C21 C20 177.0(4) . . . . ?
C14 C11 C12 C13 -177.1(7) . . . . ?
C16 C17 C18 C19 -0.2(9) . . . . ?
C16 C17 C18 Br1 -177.7(4) . . . . ?
C16 C17 C18 Br1A 150.3(6) . . . . ?
C17 C16 C21 N22 179.5(4) . . . . ?
C17 C16 C21 C20 -4.7(7) . . . . ?
C17 C18 C19 C20 -1.0(9) . . . . ?
C18 C19 C20 C21 -0.8(8) . . . . ?
C19 C20 C21 N22 179.4(4) . . . . ?
C19 C20 C21 C16 3.7(7) . . . . ?
C21 C16 C17 C18 3.1(8) . . . . ?
C26 S23 N22 C21 64.4(4) . . . . ?
C26 C27 C28 C29 -0.4(10) . . . . ?
C27 C26 C31 C30 0.5(8) . . . . ?
C27 C28 C29 C30 0.8(10) . . . . ?
C27 C28 C29 C32 -178.3(6) . . . . ?
C28 C29 C30 C31 -0.5(10) . . . . ?
C29 C30 C31 C26 -0.1(10) . . . . ?
C31 C26 C27 C28 -0.2(9) . . . . ?
C32 C29 C30 C31 178.5(6) . . . . ?
Br1 C18 C19 C20 176.4(4) . . . . ?
Br1A C18 C19 C20 -154.6(6) . . . . ?
